data_2217634
loop_
_publ_author_name
'G. Chakkaravarthi'
'V. Dhayalan'
'A. K. Mohanakrishnan'
'V. Manivannan'

_publ_section_title
;
 Ethyl
 2-[(phenylsulfanyl)methyl]-1-(phenylsulfonyl)-1<i>H</i>-indole-3-carboxylate
;
_journal_coeditor_code RK2072
_journal_issue 2
_journal_name_full 'Acta Crystallographica Section E'
_journal_page_first o392
_journal_page_last o392
_journal_paper_doi 10.1107/S1600536807068778
_journal_volume 64
_journal_year 2008
_chemical_formula_iupac 'C24 H21 N O4 S2'
_chemical_formula_moiety 'C24 H21 N O4 S2'
_chemical_formula_sum 'C24 H21 N O4 S2'
_chemical_formula_weight 451.56
_chemical_name_systematic
;
Ethyl 2-[(phenylsulfanyl)methyl]-1-(phenylsulfonyl)-1<i>H</i>-indole-
3-carboxylate
;
_space_group_IT_number 14
_symmetry_cell_setting monoclinic
_symmetry_space_group_name_Hall '-P 2ybc'
_symmetry_space_group_name_H-M 'P 1 21/c 1'
_atom_sites_solution_hydrogens geom
_atom_sites_solution_primary direct
_atom_sites_solution_secondary difmap
_audit_creation_method SHELXL97
_cell_angle_alpha 90.00
_cell_angle_beta 116.020(2)
_cell_angle_gamma 90.00
_cell_formula_units_Z 4
_cell_length_a 11.7450(10)
_cell_length_b 7.7140(2)
_cell_length_c 26.7700(10)
_cell_measurement_reflns_used 10291
_cell_measurement_temperature 295(2)
_cell_measurement_theta_max 26.02
_cell_measurement_theta_min 2.77
_cell_volume 2179.6(2)
_computing_cell_refinement 'APEX2 (Bruker, 2004)'
_computing_data_collection 'APEX2 (Bruker, 2004)'
_computing_data_reduction 'APEX2 (Bruker, 2004)'
_computing_molecular_graphics 'PLATON   (Spek, 2003)'
_computing_publication_material 'SHELXL97 (Sheldrick, 1997)'
_computing_structure_refinement 'SHELXL97 (Sheldrick, 1997)'
_computing_structure_solution 'SHELXS97 (Sheldrick, 1997)'
_diffrn_ambient_temperature 295(2)
_diffrn_measured_fraction_theta_full 0.730
_diffrn_measured_fraction_theta_max 0.729
_diffrn_measurement_device_type 'Bruker Kappa APEX2'
_diffrn_measurement_method '\w- and \f-scan'
_diffrn_radiation_monochromator graphite
_diffrn_radiation_source 'fine-focus sealed tube'
_diffrn_radiation_type MoK\a
_diffrn_radiation_wavelength 0.71073
_diffrn_reflns_av_R_equivalents 0.0370
_diffrn_reflns_av_sigmaI/netI 0.1006
_diffrn_reflns_limit_h_max 15
_diffrn_reflns_limit_h_min -15
_diffrn_reflns_limit_k_max 8
_diffrn_reflns_limit_k_min -10
_diffrn_reflns_limit_l_max 35
_diffrn_reflns_limit_l_min -36
_diffrn_reflns_number 9731
_diffrn_reflns_theta_full 28.73
_diffrn_reflns_theta_max 28.73
_diffrn_reflns_theta_min 1.93
_diffrn_standards_interval_time 0
_diffrn_standards_number 0
_exptl_absorpt_coefficient_mu 0.276
_exptl_absorpt_correction_T_max 0.9469
_exptl_absorpt_correction_T_min 0.9268
_exptl_absorpt_correction_type multi-scan
_exptl_absorpt_process_details '(SADABS; Sheldrick, 1996)'
_exptl_crystal_colour colourless
_exptl_crystal_density_diffrn 1.376
_exptl_crystal_density_method 'not measured'
_exptl_crystal_description block
_exptl_crystal_F_000 944
_exptl_crystal_size_max 0.24
_exptl_crystal_size_mid 0.20
_exptl_crystal_size_min 0.20
_refine_diff_density_max 0.232
_refine_diff_density_min -0.181
_refine_ls_extinction_method none
_refine_ls_goodness_of_fit_ref 0.817
_refine_ls_hydrogen_treatment constr
_refine_ls_matrix_type full
_refine_ls_number_parameters 281
_refine_ls_number_reflns 4116
_refine_ls_number_restraints 9
_refine_ls_restrained_S_all 0.823
_refine_ls_R_factor_all 0.0957
_refine_ls_R_factor_gt 0.0478
_refine_ls_shift/su_max 0.000
_refine_ls_shift/su_mean 0.000
_refine_ls_structure_factor_coef Fsqd
_refine_ls_weighting_details 'calc w = 1/[\s^2^(Fo^2^)+(0.0481P)^2^] where P=(Fo^2^+2Fc^2^)/3'
_refine_ls_weighting_scheme calc
_refine_ls_wR_factor_gt 0.1107
_refine_ls_wR_factor_ref 0.1221
_reflns_number_gt 2128
_reflns_number_total 4116
_reflns_threshold_expression I>2\s(I)
_cod_data_source_file rk2072.cif
_cod_data_source_block I
_cod_depositor_comments
;
The following automatic conversions were performed:
'_geom_hbond_publ_flag' value 'Y' changed to 'y' according to
'/home/saulius/struct/CIF-dictionaries/cif_core.dic' dictionary named
'cif_core.dic' version 2.4.1 from 2010-06-29 (5 times).

Automatic conversion script
Id: cif_fix_enum 1527 2010-12-29 10:47:43Z saulius 

The following automatic conversions were performed:

'_geom_hbond_publ_flag' value 'Y' changed to 'y' according to
/home/saulius/struct/CIF-dictionaries/cif_core.dic dictionary named
'cif_core.dic' version 2.4.1 from 2010-06-29 (5 times).

Automatic conversion script
Id: cif_fix_values 1715 2011-07-08 13:25:40Z adriana 
;
_cod_original_sg_symbol_H-M 'P 21/c'
_cod_database_code 2217634
_cod_database_fobs_code 2217634

loop_
_symmetry_equiv_pos_as_xyz
'x, y, z'
'-x, y+1/2, -z+1/2'
'-x, -y, -z'
'x, -y-1/2, z-1/2'

loop_
_atom_site_type_symbol
_atom_site_label
_atom_site_fract_x
_atom_site_fract_y
_atom_site_fract_z
_atom_site_U_iso_or_equiv
_atom_site_adp_type
_atom_site_calc_flag
_atom_site_refinement_flags
_atom_site_occupancy
S S1 0.75890(7) 0.46511(8) 0.02189(3) 0.03776(17) Uani d . 1
S S2 1.06434(7) 0.72740(9) 0.09115(4) 0.0563(2) Uani d . 1
O O1 0.84440(19) 0.5349(2) 0.00269(8) 0.0471(5) Uani d . 1
O O2 0.64341(19) 0.5547(2) 0.01066(8) 0.0494(5) Uani d . 1
O O3 1.2184(2) 0.3917(3) 0.22110(10) 0.0725(6) Uani d . 1
O O4 1.11279(18) 0.3805(3) 0.27290(8) 0.0545(5) Uani d . 1
N N1 0.8387(2) 0.4502(2) 0.09151(9) 0.0362(5) Uani d . 1
C C1 1.2195(3) 0.7980(3) 0.13616(12) 0.0438(6) Uani d . 1
C C2 1.2297(3) 0.9673(4) 0.15435(13) 0.0546(7) Uani d . 1
H H2 1.1570 1.0329 0.1457 0.066 Uiso calc R 1
C C3 1.3477(3) 1.0396(4) 0.18538(15) 0.0661(9) Uani d D 1
H H3 1.3537 1.1543 0.1970 0.079 Uiso calc R 1
C C4 1.4568(3) 0.9438(4) 0.19933(15) 0.0700(10) Uani d D 1
H H4 1.5360 0.9927 0.2203 0.084 Uiso calc R 1
C C5 1.4459(3) 0.7738(4) 0.18144(14) 0.0628(9) Uani d D 1
H H5 1.5184 0.7070 0.1911 0.075 Uiso calc R 1
C C6 1.3281(2) 0.7019(4) 0.14923(13) 0.0552(7) Uani d D 1
H H6 1.3221 0.5886 0.1364 0.066 Uiso calc R 1
C C7 1.0649(2) 0.4937(3) 0.10300(12) 0.0423(6) Uani d . 1
H H7A 1.0453 0.4325 0.0685 0.051 Uiso calc R 1
H H7B 1.1486 0.4581 0.1300 0.051 Uiso calc R 1
C C8 0.9695(2) 0.4468(3) 0.12382(11) 0.0362(6) Uani d . 1
C C9 0.9929(2) 0.4064(3) 0.17792(10) 0.0367(6) Uani d . 1
C C10 0.8719(2) 0.3803(3) 0.17934(11) 0.0368(6) Uani d . 1
C C11 0.8367(3) 0.3384(4) 0.22147(12) 0.0470(6) Uani d . 1
H H11 0.8978 0.3236 0.2579 0.056 Uiso calc R 1
C C12 0.7090(3) 0.3194(4) 0.20795(13) 0.0539(7) Uani d . 1
H H12 0.6848 0.2903 0.2356 0.065 Uiso calc R 1
C C13 0.6167(3) 0.3430(4) 0.15376(13) 0.0513(7) Uani d . 1
H H13 0.5318 0.3299 0.1459 0.062 Uiso calc R 1
C C14 0.6486(3) 0.3858(3) 0.11120(12) 0.0431(6) Uani d . 1
H H14 0.5871 0.4008 0.0749 0.052 Uiso calc R 1
C C15 0.7775(2) 0.4055(3) 0.12549(10) 0.0358(5) Uani d . 1
C C16 1.1197(3) 0.3927(3) 0.22444(12) 0.0442(6) Uani d . 1
C C17 1.2305(3) 0.3585(4) 0.32177(12) 0.0626(8) Uani d D 1
H H17A 1.2932 0.4401 0.3216 0.075 Uiso calc R 1
H H17B 1.2627 0.2419 0.3233 0.075 Uiso calc R 1
C C18 1.2026(4) 0.3919(5) 0.37179(13) 0.0733(10) Uani d D 1
H H18A 1.1788 0.5110 0.3717 0.110 Uiso calc R 1
H H18B 1.2770 0.3676 0.4055 0.110 Uiso calc R 1
H H18C 1.1346 0.3182 0.3694 0.110 Uiso calc R 1
C C19 0.7233(2) 0.2500(3) -0.00112(10) 0.0379(5) Uani d D 1
C C20 0.8218(3) 0.1388(3) 0.00635(12) 0.0507(7) Uani d D 1
H H20 0.9054 0.1755 0.0254 0.061 Uiso calc R 1
C C21 0.7946(3) -0.0279(3) -0.01486(13) 0.0594(9) Uani d D 1
H H21 0.8597 -0.1040 -0.0105 0.071 Uiso calc R 1
C C22 0.6695(3) -0.0800(4) -0.04255(13) 0.0607(9) Uani d D 1
H H22 0.6507 -0.1915 -0.0571 0.073 Uiso calc R 1
C C23 0.5720(3) 0.0317(3) -0.04881(15) 0.0663(9) Uani d D 1
H H23 0.4885 -0.0057 -0.0674 0.080 Uiso calc R 1
C C24 0.5977(2) 0.1988(3) -0.02768(14) 0.0576(8) Uani d D 1
H H24 0.5326 0.2739 -0.0312 0.069 Uiso calc R 1

loop_
_atom_site_aniso_label
_atom_site_aniso_U_11
_atom_site_aniso_U_22
_atom_site_aniso_U_33
_atom_site_aniso_U_12
_atom_site_aniso_U_13
_atom_site_aniso_U_23
S1 0.0378(4) 0.0385(3) 0.0341(4) -0.0018(3) 0.0132(3) 0.0011(3)
S2 0.0334(4) 0.0581(4) 0.0664(6) -0.0052(3) 0.0118(4) 0.0160(4)
O1 0.0506(12) 0.0494(10) 0.0405(11) -0.0102(9) 0.0194(11) 0.0004(8)
O2 0.0432(12) 0.0476(10) 0.0507(13) 0.0090(8) 0.0146(11) 0.0063(9)
O3 0.0350(12) 0.1220(18) 0.0579(15) 0.0079(12) 0.0179(12) 0.0098(13)
O4 0.0348(11) 0.0834(14) 0.0379(11) -0.0033(10) 0.0092(10) 0.0114(10)
N1 0.0306(11) 0.0451(10) 0.0327(12) -0.0052(9) 0.0136(11) -0.0034(9)
C1 0.0366(15) 0.0576(16) 0.0390(15) -0.0023(12) 0.0183(14) 0.0082(12)
C2 0.0505(19) 0.0595(17) 0.0534(19) 0.0039(14) 0.0223(18) 0.0035(14)
C3 0.072(3) 0.0648(19) 0.065(2) -0.0187(18) 0.032(2) -0.0098(17)
C4 0.051(2) 0.097(3) 0.056(2) -0.0244(18) 0.019(2) -0.0037(19)
C5 0.0363(16) 0.084(2) 0.067(2) -0.0003(15) 0.0225(18) 0.0078(17)
C6 0.0403(17) 0.0656(18) 0.064(2) -0.0032(14) 0.0267(17) -0.0010(15)
C7 0.0326(15) 0.0515(13) 0.0454(16) -0.0013(11) 0.0195(15) 0.0035(12)
C8 0.0307(14) 0.0386(12) 0.0393(15) -0.0014(10) 0.0154(13) -0.0002(10)
C9 0.0312(14) 0.0415(12) 0.0368(15) -0.0044(10) 0.0142(13) -0.0031(10)
C10 0.0331(14) 0.0396(12) 0.0380(15) -0.0005(10) 0.0160(13) -0.0026(11)
C11 0.0418(16) 0.0620(16) 0.0353(15) -0.0069(13) 0.0151(14) -0.0027(12)
C12 0.0500(18) 0.0751(18) 0.0461(18) -0.0146(15) 0.0298(17) -0.0089(14)
C13 0.0359(16) 0.0649(17) 0.059(2) -0.0088(13) 0.0263(16) -0.0090(15)
C14 0.0309(14) 0.0548(14) 0.0408(16) -0.0034(11) 0.0132(14) -0.0052(12)
C15 0.0363(14) 0.0374(12) 0.0349(14) -0.0072(10) 0.0166(13) -0.0060(10)
C16 0.0366(15) 0.0502(14) 0.0431(16) -0.0009(11) 0.0150(15) 0.0036(12)
C17 0.0382(17) 0.086(2) 0.0483(19) -0.0086(15) 0.0052(17) 0.0149(17)
C18 0.060(2) 0.103(3) 0.045(2) -0.0090(19) 0.0121(19) 0.0156(17)
C19 0.0389(15) 0.0421(12) 0.0274(13) 0.0013(11) 0.0095(13) 0.0045(10)
C20 0.0489(18) 0.0488(15) 0.0510(18) -0.0011(12) 0.0186(17) -0.0036(13)
C21 0.068(2) 0.0468(15) 0.057(2) 0.0111(15) 0.021(2) 0.0027(14)
C22 0.079(3) 0.0418(15) 0.0470(19) -0.0043(15) 0.014(2) 0.0021(13)
C23 0.051(2) 0.0597(18) 0.067(2) -0.0175(15) 0.007(2) -0.0056(16)
C24 0.0490(19) 0.0538(16) 0.062(2) -0.0009(13) 0.0170(18) -0.0037(15)

loop_
_atom_type_symbol
_atom_type_description
_atom_type_scat_dispersion_real
_atom_type_scat_dispersion_imag
_atom_type_scat_source
C C 0.0033 0.0016 'International Tables Vol C Tables 4.2.6.8 and 6.1.1.4'
H H 0.0000 0.0000 'International Tables Vol C Tables 4.2.6.8 and 6.1.1.4'
N N 0.0061 0.0033 'International Tables Vol C Tables 4.2.6.8 and 6.1.1.4'
O O 0.0106 0.0060 'International Tables Vol C Tables 4.2.6.8 and 6.1.1.4'
S S 0.1246 0.1234 'International Tables Vol C Tables 4.2.6.8 and 6.1.1.4'

loop_
_geom_angle_atom_site_label_1
_geom_angle_atom_site_label_2
_geom_angle_atom_site_label_3
_geom_angle
O1 S1 O2 119.78(11)
O1 S1 N1 106.73(11)
O2 S1 N1 106.35(11)
O1 S1 C19 109.19(11)
O2 S1 C19 108.93(11)
N1 S1 C19 104.79(10)
C1 S2 C7 105.10(12)
C16 O4 C17 116.6(2)
C8 N1 C15 109.02(19)
C8 N1 S1 127.98(17)
C15 N1 S1 122.05(17)
C6 C1 C2 119.4(3)
C6 C1 S2 124.5(2)
C2 C1 S2 115.7(2)
C1 C2 C3 120.1(3)
C1 C2 H2 119.9
C3 C2 H2 119.9
C4 C3 C2 120.9(3)
C4 C3 H3 119.6
C2 C3 H3 119.6
C3 C4 C5 118.7(3)
C3 C4 H4 120.7
C5 C4 H4 120.7
C4 C5 C6 120.8(3)
C4 C5 H5 119.6
C6 C5 H5 119.6
C1 C6 C5 120.1(3)
C1 C6 H6 120.0
C5 C6 H6 120.0
C8 C7 S2 110.86(17)
C8 C7 H7A 109.5
S2 C7 H7A 109.5
C8 C7 H7B 109.5
S2 C7 H7B 109.5
H7A C7 H7B 108.1
C9 C8 N1 108.2(2)
C9 C8 C7 127.3(2)
N1 C8 C7 124.4(2)
C8 C9 C10 108.1(2)
C8 C9 C16 124.4(2)
C10 C9 C16 127.5(2)
C15 C10 C11 119.0(2)
C15 C10 C9 107.3(2)
C11 C10 C9 133.8(3)
C12 C11 C10 118.8(3)
C12 C11 H11 120.6
C10 C11 H11 120.6
C11 C12 C13 121.1(3)
C11 C12 H12 119.4
C13 C12 H12 119.4
C14 C13 C12 121.4(3)
C14 C13 H13 119.3
C12 C13 H13 119.3
C13 C14 C15 116.8(3)
C13 C14 H14 121.6
C15 C14 H14 121.6
C10 C15 C14 122.9(2)
C10 C15 N1 107.4(2)
C14 C15 N1 129.8(2)
O3 C16 O4 122.9(3)
O3 C16 C9 126.2(3)
O4 C16 C9 110.9(2)
O4 C17 C18 106.6(2)
O4 C17 H17A 110.4
C18 C17 H17A 110.4
O4 C17 H17B 110.4
C18 C17 H17B 110.4
H17A C17 H17B 108.6
C17 C18 H18A 109.5
C17 C18 H18B 109.5
H18A C18 H18B 109.5
C17 C18 H18C 109.5
H18A C18 H18C 109.5
H18B C18 H18C 109.5
C20 C19 C24 122.2(2)
C20 C19 S1 118.70(18)
C24 C19 S1 119.09(17)
C19 C20 C21 119.2(3)
C19 C20 H20 120.4
C21 C20 H20 120.4
C22 C21 C20 119.3(3)
C22 C21 H21 120.3
C20 C21 H21 120.3
C23 C22 C21 120.8(3)
C23 C22 H22 119.6
C21 C22 H22 119.6
C22 C23 C24 120.6(3)
C22 C23 H23 119.7
C24 C23 H23 119.7
C19 C24 C23 117.8(2)
C19 C24 H24 121.1
C23 C24 H24 121.1

loop_
_geom_bond_atom_site_label_1
_geom_bond_atom_site_label_2
_geom_bond_distance
S1 O1 1.4195(18)
S1 O2 1.4318(19)
S1 N1 1.683(2)
S1 C19 1.755(2)
S2 C1 1.773(3)
S2 C7 1.830(3)
O3 C16 1.201(3)
O4 C16 1.338(3)
O4 C17 1.437(3)
N1 C8 1.394(3)
N1 C15 1.427(3)
C1 C6 1.381(4)
C1 C2 1.381(4)
C2 C3 1.383(4)
C2 H2 0.9300
C3 C4 1.381(3)
C3 H3 0.9300
C4 C5 1.383(3)
C4 H4 0.9300
C5 C6 1.385(3)
C5 H5 0.9300
C6 H6 0.9300
C7 C8 1.498(3)
C7 H7A 0.9700
C7 H7B 0.9700
C8 C9 1.386(3)
C9 C10 1.453(3)
C9 C16 1.467(4)
C10 C15 1.393(4)
C10 C11 1.398(4)
C11 C12 1.388(4)
C11 H11 0.9300
C12 C13 1.390(4)
C12 H12 0.9300
C13 C14 1.386(4)
C13 H13 0.9300
C14 C15 1.398(4)
C14 H14 0.9300
C17 C18 1.533(3)
C17 H17A 0.9700
C17 H17B 0.9700
C18 H18A 0.9600
C18 H18B 0.9600
C18 H18C 0.9600
C19 C20 1.383(2)
C19 C24 1.385(2)
C20 C21 1.385(2)
C20 H20 0.9300
C21 C22 1.383(4)
C21 H21 0.9300
C22 C23 1.382(3)
C22 H22 0.9300
C23 C24 1.387(3)
C23 H23 0.9300
C24 H24 0.9300

loop_
_geom_hbond_atom_site_label_D
_geom_hbond_atom_site_label_H
_geom_hbond_atom_site_label_A
_geom_hbond_distance_DH
_geom_hbond_distance_HA
_geom_hbond_distance_DA
_geom_hbond_angle_DHA
_geom_hbond_publ_flag
C7 H7A O1 0.97 2.38 2.813(4) 107 y
C7 H7B O3 0.97 2.26 2.977(4) 130 y
C11 H11 O4 0.93 2.42 2.932(3) 115 y
C14 H14 O2 0.93 2.41 2.966(3) 119 y
C24 H24 O2 0.93 2.52 2.898(3) 105 y

loop_
_geom_torsion_atom_site_label_1
_geom_torsion_atom_site_label_2
_geom_torsion_atom_site_label_3
_geom_torsion_atom_site_label_4
_geom_torsion
O1 S1 N1 C8 -20.4(2)
O2 S1 N1 C8 -149.37(19)
C19 S1 N1 C8 95.3(2)
O1 S1 N1 C15 171.99(17)
O2 S1 N1 C15 43.0(2)
C19 S1 N1 C15 -72.3(2)
C7 S2 C1 C6 34.8(3)
C7 S2 C1 C2 -151.5(2)
C6 C1 C2 C3 0.0(4)
S2 C1 C2 C3 -174.0(2)
C1 C2 C3 C4 -0.9(5)
C2 C3 C4 C5 0.3(5)
C3 C4 C5 C6 1.3(5)
C2 C1 C6 C5 1.5(4)
S2 C1 C6 C5 175.0(2)
C4 C5 C6 C1 -2.2(5)
C1 S2 C7 C8 119.3(2)
C15 N1 C8 C9 -1.9(2)
S1 N1 C8 C9 -170.77(17)
C15 N1 C8 C7 -177.4(2)
S1 N1 C8 C7 13.7(3)
S2 C7 C8 C9 -103.3(3)
S2 C7 C8 N1 71.4(3)
N1 C8 C9 C10 1.1(3)
C7 C8 C9 C10 176.5(2)
N1 C8 C9 C16 -179.2(2)
C7 C8 C9 C16 -3.8(4)
C8 C9 C10 C15 0.2(3)
C16 C9 C10 C15 -179.6(2)
C8 C9 C10 C11 -179.7(3)
C16 C9 C10 C11 0.6(4)
C15 C10 C11 C12 1.5(4)
C9 C10 C11 C12 -178.6(3)
C10 C11 C12 C13 -0.7(4)
C11 C12 C13 C14 0.2(4)
C12 C13 C14 C15 -0.5(4)
C11 C10 C15 C14 -1.9(3)
C9 C10 C15 C14 178.2(2)
C11 C10 C15 N1 178.6(2)
C9 C10 C15 N1 -1.3(2)
C13 C14 C15 C10 1.4(4)
C13 C14 C15 N1 -179.3(2)
C8 N1 C15 C10 2.0(2)
S1 N1 C15 C10 171.65(15)
C8 N1 C15 C14 -177.5(2)
S1 N1 C15 C14 -7.8(3)
C17 O4 C16 O3 -2.5(4)
C17 O4 C16 C9 177.3(2)
C8 C9 C16 O3 -10.4(4)
C10 C9 C16 O3 169.3(3)
C8 C9 C16 O4 169.8(2)
C10 C9 C16 O4 -10.5(3)
C16 O4 C17 C18 166.6(3)
O1 S1 C19 C20 48.4(2)
O2 S1 C19 C20 -179.2(2)
N1 S1 C19 C20 -65.7(2)
O1 S1 C19 C24 -129.6(2)
O2 S1 C19 C24 2.9(3)
N1 S1 C19 C24 116.4(2)
C24 C19 C20 C21 2.1(4)
S1 C19 C20 C21 -175.8(2)
C19 C20 C21 C22 -0.6(4)
C20 C21 C22 C23 -0.6(5)
C21 C22 C23 C24 0.3(5)
C20 C19 C24 C23 -2.3(5)
S1 C19 C24 C23 175.6(2)
C22 C23 C24 C19 1.0(5)

loop_
_cod_related_entry_id
_cod_related_entry_database
_cod_related_entry_code
1 ChemSpider 21119223
